data_4507341
loop_
_publ_author_name
'Xu, Hai-Bing'
'Deng, Jian-Guo'
'Zhang, Li-Yi'
'Chen, Zhong-Ning'

_publ_section_title
;
 Structural and Photophysical Studies on Geometric (Er2Yb2/Yb2Er2) and
 Configurational (EuTb3/Eu3Tb) Isomers of Heterotetranuclear
 Lanthanide(III) Complexes
;
_journal_issue 2
_journal_name_full 'Crystal Growth &amp; Design'
_journal_page_first 849
_journal_paper_doi 10.1021/cg3015546
_journal_volume 13
_journal_year 2013
_chemical_formula_sum 'C74 H44 Er2 F24 N6 O17 Yb2'
_chemical_formula_weight 2425.76
_chemical_name_systematic
; 
 ? 
;
_space_group_IT_number 14
_symmetry_cell_setting monoclinic
_symmetry_space_group_name_Hall '-P 2yn'
_symmetry_space_group_name_H-M 'P 1 21/n 1'
_atom_sites_solution_hydrogens geom
_atom_sites_solution_primary direct
_atom_sites_solution_secondary difmap
_audit_creation_method SHELXL-97
_cell_angle_alpha 90.00
_cell_angle_beta 100.718(3)
_cell_angle_gamma 90.00
_cell_formula_units_Z 2
_cell_length_a 13.1738(8)
_cell_length_b 24.5677(11)
_cell_length_c 13.2235(7)
_cell_measurement_reflns_used 8127
_cell_measurement_temperature 293(2)
_cell_measurement_theta_max 25.0232
_cell_measurement_theta_min 2.9433
_cell_volume 4205.1(4)
_computing_structure_refinement 'SHELXL-97 (Sheldrick, 1997)'
_computing_structure_solution 'SHELXS-97 (Sheldrick, 1990)'
_diffrn_ambient_temperature 293(2)
_diffrn_detector_area_resol_mean 28.5714
_diffrn_measured_fraction_theta_full 0.965
_diffrn_measured_fraction_theta_max 0.965
_diffrn_measurement_method CCD_Profile_fitting
_diffrn_radiation_monochromator graphite
_diffrn_radiation_source 'fine-focus sealed tube'
_diffrn_radiation_type MoK\a
_diffrn_radiation_wavelength 0.71073
_diffrn_reflns_av_R_equivalents 0.0278
_diffrn_reflns_av_sigmaI/netI 0.0256
_diffrn_reflns_limit_h_max 15
_diffrn_reflns_limit_h_min -15
_diffrn_reflns_limit_k_max 21
_diffrn_reflns_limit_k_min -29
_diffrn_reflns_limit_l_max 15
_diffrn_reflns_limit_l_min -15
_diffrn_reflns_number 27335
_diffrn_reflns_theta_full 25.00
_diffrn_reflns_theta_max 25.00
_diffrn_reflns_theta_min 2.94
_diffrn_standards_number 7397
_exptl_absorpt_coefficient_mu 4.299
_exptl_absorpt_correction_T_max 1.0000
_exptl_absorpt_correction_T_min 0.6489
_exptl_absorpt_correction_type multi-scan
_exptl_crystal_colour yellow
_exptl_crystal_density_diffrn 1.925
_exptl_crystal_density_method 'not measured'
_exptl_crystal_description block
_exptl_crystal_F_000 2312
_exptl_crystal_size_max 0.84
_exptl_crystal_size_mid 0.72
_exptl_crystal_size_min 0.56
_refine_diff_density_max 1.907
_refine_diff_density_min -1.003
_refine_diff_density_rms 0.117
_refine_ls_extinction_method none
_refine_ls_goodness_of_fit_ref 1.059
_refine_ls_hydrogen_treatment constr
_refine_ls_matrix_type full
_refine_ls_number_parameters 676
_refine_ls_number_reflns 7148
_refine_ls_number_restraints 372
_refine_ls_restrained_S_all 1.077
_refine_ls_R_factor_all 0.0421
_refine_ls_R_factor_gt 0.0379
_refine_ls_shift/su_max 0.008
_refine_ls_shift/su_mean 0.000
_refine_ls_structure_factor_coef Fsqd
_refine_ls_weighting_details 'calc w=1/[\s^2^(Fo^2^)+(0.0599P)^2^+13.6901P] where P=(Fo^2^+2Fc^2^)/3'
_refine_ls_weighting_scheme calc
_refine_ls_wR_factor_gt 0.1020
_refine_ls_wR_factor_ref 0.1070
_reflns_number_gt 6484
_reflns_number_total 7148
_reflns_threshold_expression >2sigma(I)
_cod_data_source_file cg3015546_si_002.cif
_cod_data_source_block x
_cod_depositor_comments
;
The following automatic conversions were performed:

'_exptl_absorpt_correction_type' value 'Multi-scan' changed to
'multi-scan' according to
/home/saulius/struct/CIF-dictionaries/cif_core.dic dictionary named
'cif_core.dic' version 2.4.2 from 2011-04-26.

Automatic conversion script
Id: cif_fix_values 1891 2012-01-12 08:04:46Z andrius 
;
_cod_original_sg_symbol_H-M P2(1)/n
_cod_database_code 4507341

loop_
_symmetry_equiv_pos_as_xyz
'x, y, z'
'-x+1/2, y+1/2, -z+1/2'
'-x, -y, -z'
'x-1/2, -y-1/2, z-1/2'

loop_
_atom_site_label
_atom_site_type_symbol
_atom_site_fract_x
_atom_site_fract_y
_atom_site_fract_z
_atom_site_U_iso_or_equiv
_atom_site_adp_type
_atom_site_occupancy
_atom_site_symmetry_multiplicity
_atom_site_calc_flag
_atom_site_refinement_flags
_atom_site_disorder_assembly
_atom_site_disorder_group
Er1 Er 0.982914(18) 0.102209(9) 0.36084(2) 0.03639(11) Uani 1 1 d . . .
Yb1 Yb 0.921572(18) 0.028366(9) 0.59280(2) 0.03900(11) Uani 1 1 d . . .
O1 O 1.1175(3) 0.04951(16) 0.3207(3) 0.0445(9) Uani 1 1 d . . .
O2 O 0.9292(3) 0.01533(16) 0.3155(3) 0.0460(10) Uani 1 1 d . . .
O3 O 0.8632(3) 0.09516(16) 0.4714(4) 0.0468(10) Uani 1 1 d . . .
O4 O 1.0476(3) 0.04925(14) 0.4999(3) 0.0345(8) Uani 1 1 d . . .
O5 O 0.9387(3) 0.19336(16) 0.3695(4) 0.0489(10) Uani 1 1 d . . .
O6 O 1.1332(3) 0.14893(16) 0.4424(4) 0.0480(10) Uani 1 1 d . . .
O7 O 0.9982(4) 0.10684(18) 0.6737(4) 0.0585(12) Uani 1 1 d . . .
O8 O 0.8014(4) 0.07026(19) 0.6760(4) 0.0629(13) Uani 1 1 d . . .
N1 N 1.0558(4) 0.1407(2) 0.2142(4) 0.0528(13) Uani 1 1 d . . .
N2 N 0.8224(5) 0.1027(2) 0.2310(5) 0.0555(14) Uani 1 1 d . . .
N3 N 0.7511(4) 0.0055(2) 0.4861(4) 0.0439(11) Uani 1 1 d . . .
C1 C 1.0250(7) 0.1858(3) 0.1603(6) 0.071(2) Uani 1 1 d . . .
H1A H 0.9655 0.2033 0.1717 0.085 Uiso 1 1 calc R . .
C2 C 1.0781(8) 0.2077(4) 0.0876(7) 0.090(3) Uani 1 1 d . . .
H2A H 1.0536 0.2389 0.0510 0.108 Uiso 1 1 calc R . .
C3 C 1.1632(8) 0.1837(4) 0.0714(8) 0.096(3) Uani 1 1 d . . .
H3A H 1.1994 0.1988 0.0241 0.115 Uiso 1 1 calc R . .
C4 C 1.2010(7) 0.1353(4) 0.1248(6) 0.074(2) Uani 1 1 d . . .
C5 C 1.2900(8) 0.1069(4) 0.1102(9) 0.097(4) Uani 1 1 d . . .
H5A H 1.3291 0.1196 0.0633 0.116 Uiso 1 1 calc R . .
C6 C 1.3178(7) 0.0618(5) 0.1639(9) 0.096(3) Uani 1 1 d . . .
H6A H 1.3766 0.0433 0.1535 0.115 Uiso 1 1 calc R . .
C7 C 1.2607(6) 0.0408(3) 0.2368(7) 0.068(2) Uani 1 1 d . . .
H7A H 1.2829 0.0093 0.2734 0.082 Uiso 1 1 calc R . .
C8 C 1.1744(5) 0.0665(3) 0.2528(5) 0.0489(14) Uani 1 1 d . . .
C9 C 1.1430(5) 0.1152(3) 0.1970(5) 0.0521(15) Uani 1 1 d . . .
C10 C 0.7682(6) 0.1459(4) 0.1905(7) 0.076(2) Uani 1 1 d . . .
H10B H 0.7962 0.1803 0.2056 0.091 Uiso 1 1 calc R . .
C11 C 0.6720(7) 0.1419(4) 0.1268(8) 0.086(3) Uani 1 1 d . . .
H11A H 0.6381 0.1731 0.0986 0.103 Uiso 1 1 calc R . .
C12 C 0.6278(7) 0.0928(4) 0.1060(8) 0.088(3) Uani 1 1 d . . .
H12A H 0.5628 0.0902 0.0645 0.106 Uiso 1 1 calc R . .
C13 C 0.6800(6) 0.0451(4) 0.1469(7) 0.070(2) Uani 1 1 d . . .
C14 C 0.6387(8) -0.0080(4) 0.1316(8) 0.093(3) Uani 1 1 d . . .
H14A H 0.5743 -0.0136 0.0904 0.112 Uiso 1 1 calc R . .
C15 C 0.6941(8) -0.0505(4) 0.1775(8) 0.091(3) Uani 1 1 d . . .
H15A H 0.6660 -0.0853 0.1671 0.109 Uiso 1 1 calc R . .
C16 C 0.7912(6) -0.0449(3) 0.2397(7) 0.068(2) Uani 1 1 d . . .
H16A H 0.8258 -0.0755 0.2699 0.082 Uiso 1 1 calc R . .
C17 C 0.8368(5) 0.0062(3) 0.2570(5) 0.0497(15) Uani 1 1 d . . .
C18 C 0.7787(5) 0.0523(3) 0.2100(5) 0.0527(15) Uani 1 1 d . . .
C19 C 0.6988(5) -0.0405(3) 0.4811(6) 0.0556(17) Uani 1 1 d . . .
H19A H 0.7324 -0.0712 0.5120 0.067 Uiso 1 1 calc R . .
C20 C 0.5958(6) -0.0457(4) 0.4319(7) 0.073(2) Uani 1 1 d . . .
H20A H 0.5636 -0.0795 0.4249 0.088 Uiso 1 1 calc R . .
C21 C 0.5437(6) 0.0003(4) 0.3945(8) 0.078(2) Uani 1 1 d . . .
H21A H 0.4744 -0.0020 0.3636 0.094 Uiso 1 1 calc R . .
C22 C 0.5935(5) 0.0509(3) 0.4023(7) 0.067(2) Uani 1 1 d . . .
C23 C 0.5447(6) 0.1012(4) 0.3724(9) 0.092(3) Uani 1 1 d . . .
H23A H 0.4740 0.1024 0.3468 0.110 Uiso 1 1 calc R . .
C24 C 0.6010(7) 0.1477(4) 0.3811(9) 0.096(4) Uani 1 1 d . . .
H24A H 0.5679 0.1806 0.3630 0.115 Uiso 1 1 calc R . .
C25 C 0.7087(6) 0.1472(3) 0.4168(7) 0.073(2) Uani 1 1 d . . .
H25A H 0.7452 0.1798 0.4219 0.088 Uiso 1 1 calc R . .
C26 C 0.7603(5) 0.0996(3) 0.4440(6) 0.0526(17) Uani 1 1 d . . .
C27 C 0.7005(5) 0.0514(3) 0.4433(6) 0.0508(15) Uani 1 1 d . . .
C101 C 0.9249(5) 0.2881(3) 0.3706(6) 0.068(2) Uani 1 1 d D . .
F1 F 0.8731(12) 0.2915(6) 0.4471(11) 0.121(5) Uani 0.50 1 d PDU A 2
F2 F 0.9770(11) 0.3332(5) 0.3715(13) 0.102(5) Uani 0.50 1 d PDU A 2
F3 F 0.8548(12) 0.2864(5) 0.2866(11) 0.118(5) Uani 0.50 1 d PDU A 2
F1A F 0.8293(7) 0.2823(5) 0.3819(15) 0.105(4) Uani 0.50 1 d PDU A 1
F2A F 0.9629(12) 0.3293(5) 0.4298(11) 0.109(5) Uani 0.50 1 d PDU A 1
F3A F 0.9208(13) 0.3066(6) 0.2754(8) 0.118(4) Uani 0.50 1 d PDU A 1
C102 C 0.9900(5) 0.2365(2) 0.3886(5) 0.0460(14) Uani 1 1 d . A .
C103 C 1.0939(5) 0.2421(2) 0.4175(5) 0.0492(15) Uani 1 1 d . . .
H10A H 1.1226 0.2767 0.4200 0.059 Uiso 1 1 calc R A .
C104 C 1.1588(5) 0.1978(3) 0.4435(5) 0.0512(15) Uani 1 1 d . A .
C105 C 1.2737(6) 0.2078(3) 0.4768(7) 0.083(3) Uani 1 1 d D . .
F4 F 1.2931(14) 0.2520(5) 0.5346(15) 0.128(7) Uani 0.50 1 d PDU A 2
F5 F 1.3178(13) 0.2151(10) 0.3969(11) 0.151(7) Uani 0.50 1 d PDU A 2
F6 F 1.3256(12) 0.1701(5) 0.5337(15) 0.131(8) Uani 0.50 1 d PDU A 2
F4A F 1.3041(16) 0.1924(10) 0.5723(10) 0.151(8) Uani 0.50 1 d PDU A 1
F5A F 1.3048(13) 0.2578(4) 0.4699(19) 0.131(8) Uani 0.50 1 d PDU A 1
F6A F 1.3273(11) 0.1786(7) 0.4222(15) 0.127(6) Uani 0.50 1 d PDU A 1
O01 O 0.9616(16) 0.0492(8) 0.9626(12) 0.309(12) Uani 1 1 d . . .
C106 C 1.0357(7) 0.1979(3) 0.7220(6) 0.092(3) Uani 1 1 d D . .
F7 F 1.1287(10) 0.1863(7) 0.7066(16) 0.133(6) Uani 0.50 1 d PDU B 2
F8 F 1.0436(16) 0.2193(6) 0.8139(9) 0.122(5) Uani 0.50 1 d PDU B 2
F9 F 1.0060(12) 0.2399(5) 0.6586(12) 0.126(5) Uani 0.50 1 d PDU B 2
F7A F 1.1016(14) 0.1875(8) 0.8094(11) 0.151(6) Uani 0.50 1 d PDU B 1
F8A F 0.9935(13) 0.2442(5) 0.7365(19) 0.154(6) Uani 0.50 1 d PDU B 1
F9A F 1.0943(14) 0.2031(8) 0.6535(11) 0.125(6) Uani 0.50 1 d PDU B 1
C107 C 0.9608(6) 0.1503(3) 0.6995(6) 0.0649(19) Uani 1 1 d . B .
C108 C 0.8608(8) 0.1596(3) 0.7136(9) 0.091(3) Uani 1 1 d . . .
H10C H 0.8415 0.1943 0.7305 0.109 Uiso 1 1 calc R B .
C109 C 0.7892(7) 0.1177(4) 0.7026(8) 0.082(3) Uani 1 1 d . B .
C110 C 0.6826(9) 0.1300(3) 0.7243(9) 0.119(5) Uani 1 1 d D . .
F10 F 0.6721(16) 0.1752(5) 0.7729(14) 0.144(6) Uani 0.50 1 d PDU B 2
F11 F 0.6140(10) 0.1359(8) 0.6337(11) 0.150(5) Uani 0.50 1 d PDU B 2
F12 F 0.6419(12) 0.0899(5) 0.7698(16) 0.142(5) Uani 0.50 1 d PDU B 2
F10A F 0.6568(17) 0.1816(5) 0.7126(16) 0.150(6) Uani 0.50 1 d PDU B 1
F11A F 0.6085(12) 0.0996(7) 0.6794(19) 0.161(6) Uani 0.50 1 d PDU B 1
F12A F 0.6896(13) 0.1230(9) 0.8270(11) 0.164(5) Uani 0.50 1 d PDU B 1

loop_
_atom_site_aniso_label
_atom_site_aniso_U_11
_atom_site_aniso_U_22
_atom_site_aniso_U_33
_atom_site_aniso_U_23
_atom_site_aniso_U_13
_atom_site_aniso_U_12
Er1 0.03371(16) 0.02664(15) 0.05038(18) 0.00404(9) 0.01192(11) -0.00099(9)
Yb1 0.03852(16) 0.02862(16) 0.05392(18) -0.00048(10) 0.01912(12) 0.00066(9)
O1 0.043(2) 0.038(2) 0.059(2) 0.0093(18) 0.0238(19) 0.0005(17)
O2 0.042(2) 0.033(2) 0.061(3) -0.0008(18) 0.0058(19) -0.0052(17)
O3 0.037(2) 0.037(2) 0.070(3) 0.0107(19) 0.021(2) 0.0051(17)
O4 0.0350(19) 0.0267(18) 0.045(2) 0.0017(15) 0.0163(16) 0.0000(14)
O5 0.045(2) 0.034(2) 0.071(3) 0.0027(19) 0.017(2) 0.0004(18)
O6 0.044(2) 0.031(2) 0.068(3) 0.0014(19) 0.007(2) 0.0001(17)
O7 0.061(3) 0.046(3) 0.072(3) -0.015(2) 0.022(2) -0.005(2)
O8 0.066(3) 0.046(3) 0.088(4) -0.016(2) 0.043(3) -0.001(2)
N1 0.061(3) 0.051(3) 0.051(3) 0.010(2) 0.020(3) 0.003(3)
N2 0.048(3) 0.054(3) 0.062(3) 0.007(3) 0.004(3) 0.000(2)
N3 0.036(3) 0.035(3) 0.064(3) 0.004(2) 0.018(2) 0.009(2)
C1 0.079(5) 0.063(5) 0.075(5) 0.019(4) 0.024(4) 0.016(4)
C2 0.113(8) 0.086(6) 0.080(6) 0.050(5) 0.040(5) 0.020(6)
C3 0.100(7) 0.102(7) 0.097(7) 0.052(6) 0.049(6) 0.013(6)
C4 0.075(5) 0.086(6) 0.069(5) 0.030(4) 0.034(4) 0.005(4)
C5 0.089(7) 0.107(8) 0.114(8) 0.048(6) 0.070(6) 0.018(6)
C6 0.071(5) 0.113(8) 0.121(8) 0.033(7) 0.060(6) 0.018(5)
C7 0.062(5) 0.070(5) 0.083(5) 0.021(4) 0.042(4) 0.015(4)
C8 0.049(3) 0.047(4) 0.054(4) 0.003(3) 0.021(3) -0.005(3)
C9 0.051(4) 0.057(4) 0.052(4) 0.013(3) 0.019(3) 0.000(3)
C10 0.063(5) 0.061(5) 0.093(6) 0.019(4) -0.009(4) 0.005(4)
C11 0.068(5) 0.079(6) 0.101(7) 0.021(5) -0.010(5) 0.013(5)
C12 0.066(5) 0.090(7) 0.094(7) 0.010(5) -0.024(5) 0.007(5)
C13 0.055(4) 0.073(5) 0.076(5) 0.001(4) -0.008(4) -0.010(4)
C14 0.069(6) 0.086(7) 0.108(7) -0.004(6) -0.025(5) -0.018(5)
C15 0.080(6) 0.068(6) 0.112(8) -0.008(5) -0.017(5) -0.024(5)
C16 0.072(5) 0.051(4) 0.079(5) -0.007(4) 0.006(4) -0.010(4)
C17 0.050(4) 0.047(4) 0.051(3) -0.005(3) 0.007(3) -0.002(3)
C18 0.047(4) 0.051(4) 0.058(4) -0.001(3) 0.004(3) -0.001(3)
C19 0.042(3) 0.043(4) 0.085(5) 0.004(3) 0.019(3) -0.002(3)
C20 0.046(4) 0.061(5) 0.110(7) 0.007(4) 0.009(4) -0.007(3)
C21 0.039(4) 0.081(6) 0.112(7) 0.017(5) 0.008(4) -0.003(4)
C22 0.044(4) 0.063(5) 0.096(6) 0.020(4) 0.017(4) 0.006(3)
C23 0.042(4) 0.086(7) 0.149(9) 0.048(6) 0.021(5) 0.022(4)
C24 0.055(5) 0.076(6) 0.166(10) 0.057(6) 0.044(6) 0.032(4)
C25 0.054(4) 0.049(4) 0.123(7) 0.030(4) 0.035(4) 0.015(3)
C26 0.037(3) 0.048(4) 0.078(5) 0.019(3) 0.025(3) 0.010(3)
C27 0.037(3) 0.049(4) 0.071(4) 0.011(3) 0.022(3) 0.010(3)
C101 0.065(5) 0.040(4) 0.101(6) 0.001(4) 0.021(4) 0.011(3)
F1 0.119(10) 0.104(9) 0.156(11) -0.017(9) 0.066(9) 0.048(8)
F2 0.094(7) 0.035(5) 0.175(13) 0.020(7) 0.022(9) 0.008(5)
F3 0.117(10) 0.073(8) 0.143(10) 0.002(8) -0.035(9) 0.046(7)
F1A 0.065(6) 0.062(6) 0.188(13) 0.004(9) 0.027(8) 0.020(5)
F2A 0.112(9) 0.053(7) 0.145(11) -0.037(8) -0.019(9) 0.033(6)
F3A 0.140(11) 0.104(10) 0.110(8) 0.039(7) 0.019(8) 0.059(8)
C102 0.053(4) 0.032(3) 0.056(3) 0.011(3) 0.017(3) 0.006(3)
C103 0.053(4) 0.027(3) 0.069(4) 0.006(3) 0.014(3) 0.003(2)
C104 0.050(4) 0.042(4) 0.063(4) -0.002(3) 0.014(3) -0.011(3)
C105 0.054(5) 0.055(5) 0.134(9) -0.003(5) 0.001(5) -0.007(4)
F4 0.071(9) 0.084(11) 0.213(18) -0.067(11) -0.020(11) -0.019(8)
F5 0.071(9) 0.181(18) 0.216(16) 0.010(15) 0.063(10) -0.018(12)
F6 0.065(8) 0.053(6) 0.24(2) -0.003(9) -0.056(11) 0.002(6)
F4A 0.095(11) 0.19(2) 0.145(13) 0.012(14) -0.040(10) 0.003(13)
F5A 0.058(7) 0.048(7) 0.28(2) 0.021(10) 0.019(13) -0.022(5)
F6A 0.045(6) 0.113(11) 0.231(17) -0.051(12) 0.045(10) -0.001(8)
O01 0.32(2) 0.39(3) 0.178(15) -0.050(16) -0.048(15) -0.16(2)
C106 0.102(8) 0.057(6) 0.122(9) -0.030(6) 0.035(7) -0.018(5)
F7 0.131(11) 0.090(10) 0.177(15) -0.027(11) 0.029(11) -0.057(8)
F8 0.198(15) 0.088(10) 0.082(7) -0.042(7) 0.031(9) -0.062(9)
F9 0.161(12) 0.079(8) 0.138(11) 0.018(8) 0.028(10) -0.045(8)
F7A 0.179(14) 0.146(13) 0.114(10) -0.016(10) -0.011(10) -0.086(11)
F8A 0.181(13) 0.072(8) 0.206(15) -0.051(11) 0.030(13) -0.030(8)
F9A 0.180(14) 0.105(11) 0.103(9) -0.014(8) 0.065(10) -0.077(10)
C107 0.078(5) 0.048(4) 0.074(5) -0.020(3) 0.028(4) -0.009(4)
C108 0.092(6) 0.046(4) 0.147(9) -0.035(5) 0.054(6) 0.002(4)
C109 0.084(6) 0.059(5) 0.117(7) -0.028(5) 0.056(5) 0.001(4)
C110 0.105(9) 0.095(9) 0.174(14) -0.049(9) 0.073(9) 0.009(7)
F10 0.117(9) 0.120(9) 0.216(14) -0.085(9) 0.091(11) 0.014(8)
F11 0.079(7) 0.140(11) 0.250(14) -0.043(10) 0.077(9) -0.002(8)
F12 0.098(9) 0.128(9) 0.235(14) -0.039(10) 0.121(10) -0.017(7)
F10A 0.107(8) 0.115(9) 0.237(16) -0.027(10) 0.059(12) 0.043(7)
F11A 0.089(8) 0.136(11) 0.274(15) -0.083(12) 0.072(11) -0.021(8)
F12A 0.124(10) 0.170(11) 0.229(14) -0.027(11) 0.114(10) 0.003(9)

loop_
_atom_type_symbol
_atom_type_description
_atom_type_scat_dispersion_real
_atom_type_scat_dispersion_imag
_atom_type_scat_source
C C 0.0033 0.0016 'International Tables Vol C Tables 4.2.6.8 and 6.1.1.4'
H H 0.0000 0.0000 'International Tables Vol C Tables 4.2.6.8 and 6.1.1.4'
N N 0.0061 0.0033 'International Tables Vol C Tables 4.2.6.8 and 6.1.1.4'
O O 0.0106 0.0060 'International Tables Vol C Tables 4.2.6.8 and 6.1.1.4'
F F 0.0171 0.0103 'International Tables Vol C Tables 4.2.6.8 and 6.1.1.4'
Er Er -0.2586 4.9576 'International Tables Vol C Tables 4.2.6.8 and 6.1.1.4'
Yb Yb -0.3850 5.5486 'International Tables Vol C Tables 4.2.6.8 and 6.1.1.4'

loop_
_geom_angle_atom_site_label_1
_geom_angle_atom_site_label_2
_geom_angle_atom_site_label_3
_geom_angle
_geom_angle_site_symmetry_1
_geom_angle_site_symmetry_3
O4 Er1 O2 74.39(14) . .
O4 Er1 O5 124.70(15) . .
O2 Er1 O5 147.39(15) . .
O4 Er1 O1 71.43(14) . .
O2 Er1 O1 68.59(15) . .
O5 Er1 O1 138.95(14) . .
O4 Er1 O3 69.51(13) . .
O2 Er1 O3 83.32(15) . .
O5 Er1 O3 80.60(14) . .
O1 Er1 O3 136.63(13) . .
O4 Er1 O6 75.78(14) . .
O2 Er1 O6 139.62(14) . .
O5 Er1 O6 72.92(15) . .
O1 Er1 O6 76.49(15) . .
O3 Er1 O6 110.71(16) . .
O4 Er1 N2 134.99(16) . .
O2 Er1 N2 68.83(17) . .
O5 Er1 N2 80.74(17) . .
O1 Er1 N2 115.72(18) . .
O3 Er1 N2 81.11(19) . .
O6 Er1 N2 148.41(16) . .
O4 Er1 N1 134.35(16) . .
O2 Er1 N1 107.05(17) . .
O5 Er1 N1 79.06(17) . .
O1 Er1 N1 67.45(16) . .
O3 Er1 N1 155.37(16) . .
O6 Er1 N1 76.18(18) . .
N2 Er1 N1 82.05(19) . .
O4 Er1 Yb1 42.27(9) . 3_756
O2 Er1 Yb1 42.90(11) . 3_756
O5 Er1 Yb1 166.43(12) . 3_756
O1 Er1 Yb1 42.20(9) . 3_756
O3 Er1 Yb1 94.91(10) . 3_756
O6 Er1 Yb1 97.07(10) . 3_756
N2 Er1 Yb1 111.39(13) . 3_756
N1 Er1 Yb1 107.94(13) . 3_756
O4 Er1 Yb1 34.62(9) . .
O2 Er1 Yb1 70.30(11) . .
O5 Er1 Yb1 109.24(11) . .
O1 Er1 Yb1 101.78(10) . .
O3 Er1 Yb1 35.82(10) . .
O6 Er1 Yb1 98.62(11) . .
N2 Er1 Yb1 106.41(14) . .
N1 Er1 Yb1 168.75(13) . .
Yb1 Er1 Yb1 62.384(8) 3_756 .
O4 Yb1 O3 69.64(13) . .
O4 Yb1 O8 140.85(15) . .
O3 Yb1 O8 81.25(17) . .
O4 Yb1 O1 133.72(13) . 3_756
O3 Yb1 O1 147.37(15) . 3_756
O8 Yb1 O1 84.25(16) . 3_756
O4 Yb1 O7 76.56(16) . .
O3 Yb1 O7 78.05(18) . .
O8 Yb1 O7 72.13(17) . .
O1 Yb1 O7 124.54(17) 3_756 .
O4 Yb1 O4 71.91(14) . 3_756
O3 Yb1 O4 106.30(15) . 3_756
O8 Yb1 O4 143.73(15) . 3_756
O1 Yb1 O4 70.39(14) 3_756 3_756
O7 Yb1 O4 143.86(15) . 3_756
O4 Yb1 O2 76.20(14) . 3_756
O3 Yb1 O2 144.15(14) . 3_756
O8 Yb1 O2 122.09(18) . 3_756
O1 Yb1 O2 67.36(14) 3_756 3_756
O7 Yb1 O2 83.87(16) . 3_756
O4 Yb1 O2 71.96(14) 3_756 3_756
O4 Yb1 N3 114.40(15) . .
O3 Yb1 N3 67.62(16) . .
O8 Yb1 N3 75.30(18) . .
O1 Yb1 N3 80.49(16) 3_756 .
O7 Yb1 N3 135.48(17) . .
O4 Yb1 N3 75.26(14) 3_756 .
O2 Yb1 N3 139.96(15) 3_756 .
O4 Yb1 C26 90.69(14) . .
O3 Yb1 C26 22.61(15) . .
O8 Yb1 C26 67.09(19) . .
O1 Yb1 C26 125.29(15) 3_756 .
O7 Yb1 C26 90.64(19) . .
O4 Yb1 C26 106.75(17) 3_756 .
O2 Yb1 C26 166.63(15) 3_756 .
N3 Yb1 C26 48.42(17) . .
O4 Yb1 Er1 91.53(9) . 3_756
O3 Yb1 Er1 147.13(11) . 3_756
O8 Yb1 Er1 125.66(13) . 3_756
O1 Yb1 Er1 42.19(10) 3_756 3_756
O7 Yb1 Er1 124.85(13) . 3_756
O4 Yb1 Er1 40.97(9) 3_756 3_756
O2 Yb1 Er1 41.26(10) 3_756 3_756
N3 Yb1 Er1 98.73(11) . 3_756
C26 Yb1 Er1 143.90(14) . 3_756
O4 Yb1 Yb1 36.34(9) . 3_756
O3 Yb1 Yb1 87.83(10) . 3_756
O8 Yb1 Yb1 167.72(14) . 3_756
O1 Yb1 Yb1 102.34(10) 3_756 3_756
O7 Yb1 Yb1 111.17(12) . 3_756
O4 Yb1 Yb1 35.57(8) 3_756 3_756
O2 Yb1 Yb1 70.18(11) 3_756 3_756
N3 Yb1 Yb1 95.40(11) . 3_756
C26 Yb1 Yb1 100.78(13) . 3_756
Er1 Yb1 Yb1 62.978(8) 3_756 3_756
O4 Yb1 Er1 34.34(9) . .
O3 Yb1 Er1 36.24(10) . .
O8 Yb1 Er1 115.99(13) . .
O1 Yb1 Er1 152.98(11) 3_756 .
O7 Yb1 Er1 80.57(13) . .
O4 Yb1 Er1 83.23(9) 3_756 .
O2 Yb1 Er1 110.54(11) 3_756 .
N3 Yb1 Er1 87.40(12) . .
C26 Yb1 Er1 56.38(11) . .
Er1 Yb1 Er1 117.616(8) 3_756 .
Yb1 Yb1 Er1 54.638(8) 3_756 .
C8 O1 Er1 121.5(4) . .
C8 O1 Yb1 141.8(4) . 3_756
Er1 O1 Yb1 95.60(14) . 3_756
C17 O2 Er1 120.8(4) . .
C17 O2 Yb1 143.3(4) . 3_756
Er1 O2 Yb1 95.83(15) . 3_756
C26 O3 Yb1 115.6(4) . .
C26 O3 Er1 126.0(4) . .
Yb1 O3 Er1 107.94(16) . .
Er1 O4 Yb1 111.04(15) . .
Er1 O4 Yb1 96.76(14) . 3_756
Yb1 O4 Yb1 108.09(14) . 3_756
C102 O5 Er1 133.8(4) . .
C104 O6 Er1 132.4(4) . .
C107 O7 Yb1 132.1(5) . .
C109 O8 Yb1 133.4(5) . .
C1 N1 C9 118.2(6) . .
C1 N1 Er1 127.0(5) . .
C9 N1 Er1 114.3(4) . .
C10 N2 C18 117.6(6) . .
C10 N2 Er1 127.5(5) . .
C18 N2 Er1 114.2(4) . .
C19 N3 C27 118.2(6) . .
C19 N3 Yb1 129.1(4) . .
C27 N3 Yb1 111.5(4) . .
N1 C1 C2 122.9(8) . .
C3 C2 C1 119.3(8) . .
C2 C3 C4 121.4(8) . .
C5 C4 C9 119.1(7) . .
C5 C4 C3 124.7(7) . .
C9 C4 C3 116.3(8) . .
C6 C5 C4 119.5(7) . .
C5 C6 C7 122.4(8) . .
C8 C7 C6 120.1(8) . .
O1 C8 C7 123.4(6) . .
O1 C8 C9 117.6(6) . .
C7 C8 C9 118.9(6) . .
N1 C9 C4 121.9(6) . .
N1 C9 C8 118.1(5) . .
C4 C9 C8 120.0(6) . .
N2 C10 C11 123.2(8) . .
C12 C11 C10 119.9(8) . .
C11 C12 C13 120.3(8) . .
C14 C13 C12 124.3(8) . .
C14 C13 C18 119.0(8) . .
C12 C13 C18 116.6(8) . .
C15 C14 C13 119.3(8) . .
C14 C15 C16 123.2(8) . .
C17 C16 C15 120.5(8) . .
O2 C17 C16 124.5(6) . .
O2 C17 C18 118.1(6) . .
C16 C17 C18 117.4(6) . .
N2 C18 C13 122.4(7) . .
N2 C18 C17 117.0(6) . .
C13 C18 C17 120.6(7) . .
N3 C19 C20 123.6(7) . .
C21 C20 C19 118.2(8) . .
C20 C21 C22 120.7(7) . .
C21 C22 C27 117.1(7) . .
C21 C22 C23 125.0(7) . .
C27 C22 C23 117.9(8) . .
C24 C23 C22 119.9(8) . .
C23 C24 C25 121.6(7) . .
C26 C25 C24 121.0(8) . .
O3 C26 C25 124.7(6) . .
O3 C26 C27 117.7(5) . .
C25 C26 C27 117.6(6) . .
O3 C26 Yb1 41.8(3) . .
C25 C26 Yb1 152.3(6) . .
C27 C26 Yb1 81.3(4) . .
N3 C27 C22 121.5(6) . .
N3 C27 C26 117.0(6) . .
C22 C27 C26 121.5(6) . .
F2 C101 F1A 127.5(11) . .
F2 C101 F3 108.8(9) . .
F1A C101 F3 63.1(9) . .
F2 C101 F2A 37.0(8) . .
F1A C101 F2A 106.4(9) . .
F3 C101 F2A 131.1(11) . .
F2 C101 F1 106.5(9) . .
F1A C101 F1 43.3(8) . .
F3 C101 F1 105.5(9) . .
F2A C101 F1 72.0(9) . .
F2 C101 F3A 69.3(9) . .
F1A C101 F3A 106.0(9) . .
F3 C101 F3A 46.3(8) . .
F2A C101 F3A 104.1(9) . .
F1 C101 F3A 139.9(10) . .
F2 C101 C102 115.3(9) . .
F1A C101 C102 114.8(7) . .
F3 C101 C102 113.3(7) . .
F2A C101 C102 113.9(9) . .
F1 C101 C102 106.7(8) . .
F3A C101 C102 110.8(8) . .
O5 C102 C103 128.1(6) . .
O5 C102 C101 113.8(5) . .
C103 C102 C101 118.0(5) . .
C102 C103 C104 122.2(6) . .
O6 C104 C103 126.9(6) . .
O6 C104 C105 114.4(6) . .
C103 C104 C105 118.7(6) . .
F5A C105 F6 124.9(13) . .
F5A C105 F4A 107.3(11) . .
F6 C105 F4A 37.2(10) . .
F5A C105 F5 67.9(10) . .
F6 C105 F5 107.4(10) . .
F4A C105 F5 135.8(14) . .
F5A C105 F6A 105.6(10) . .
F6 C105 F6A 69.6(10) . .
F4A C105 F6A 105.9(10) . .
F5 C105 F6A 42.8(9) . .
F5A C105 F4 40.4(10) . .
F6 C105 F4 103.1(9) . .
F4A C105 F4 71.9(11) . .
F5 C105 F4 106.7(10) . .
F6A C105 F4 134.4(12) . .
F5A C105 C104 116.3(10) . .
F6 C105 C104 116.1(9) . .
F4A C105 C104 110.0(11) . .
F5 C105 C104 111.0(10) . .
F6A C105 C104 111.2(9) . .
F4 C105 C104 112.0(10) . .
F8A C106 F9A 110.1(11) . .
F8A C106 F8 58.2(9) . .
F9A C106 F8 130.6(13) . .
F8A C106 F7 130.8(13) . .
F9A C106 F7 38.8(9) . .
F8 C106 F7 108.4(10) . .
F8A C106 F7A 105.5(10) . .
F9A C106 F7A 104.3(10) . .
F8 C106 F7A 49.2(9) . .
F7 C106 F7A 67.4(10) . .
F8A C106 F9 48.2(9) . .
F9A C106 F9 68.4(9) . .
F8 C106 F9 103.6(9) . .
F7 C106 F9 104.1(10) . .
F7A C106 F9 139.1(12) . .
F8A C106 C107 115.0(10) . .
F9A C106 C107 112.7(10) . .
F8 C106 C107 115.1(9) . .
F7 C106 C107 113.1(9) . .
F7A C106 C107 108.4(10) . .
F9 C106 C107 111.5(9) . .
O7 C107 C108 127.8(7) . .
O7 C107 C106 115.8(7) . .
C108 C107 C106 116.4(7) . .
C107 C108 C109 120.6(7) . .
O8 C109 C108 127.4(8) . .
O8 C109 C110 114.7(8) . .
C108 C109 C110 117.9(7) . .
F11A C110 F10 125.6(16) . .
F11A C110 F10A 110.5(11) . .
F10 C110 F10A 35.6(11) . .
F11A C110 F12 55.7(10) . .
F10 C110 F12 108.8(10) . .
F10A C110 F12 131.0(15) . .
F11A C110 F12A 107.1(11) . .
F10 C110 F12A 66.9(10) . .
F10A C110 F12A 102.0(10) . .
F12 C110 F12A 53.6(9) . .
F11A C110 F11 48.2(10) . .
F10 C110 F11 103.3(11) . .
F10A C110 F11 71.5(11) . .
F12 C110 F11 102.6(11) . .
F12A C110 F11 143.3(13) . .
F11A C110 C109 116.6(10) . .
F10 C110 C109 116.8(12) . .
F10A C110 C109 113.6(12) . .
F12 C110 C109 113.9(9) . .
F12A C110 C109 105.8(11) . .
F11 C110 C109 109.9(10) . .

loop_
_geom_bond_atom_site_label_1
_geom_bond_atom_site_label_2
_geom_bond_distance
_geom_bond_site_symmetry_2
Er1 O4 2.284(4) .
Er1 O2 2.293(4) .
Er1 O5 2.322(4) .
Er1 O1 2.334(4) .
Er1 O3 2.348(4) .
Er1 O6 2.367(4) .
Er1 N2 2.464(6) .
Er1 N1 2.504(5) .
Er1 Yb1 3.4587(4) 3_756
Er1 Yb1 3.7782(4) .
Yb1 O4 2.300(3) .
Yb1 O3 2.324(4) .
Yb1 O8 2.329(4) .
Yb1 O1 2.335(4) 3_756
Yb1 O7 2.340(5) .
Yb1 O4 2.343(4) 3_756
Yb1 O2 2.367(4) 3_756
Yb1 N3 2.484(5) .
Yb1 C26 3.145(7) .
Yb1 Er1 3.4587(4) 3_756
Yb1 Yb1 3.7580(5) 3_756
O1 C8 1.341(7) .
O1 Yb1 2.335(4) 3_756
O2 C17 1.334(8) .
O2 Yb1 2.367(4) 3_756
O3 C26 1.341(8) .
O4 Yb1 2.343(4) 3_756
O5 C102 1.258(8) .
O6 C104 1.247(8) .
O7 C107 1.249(8) .
O8 C109 1.237(9) .
N1 C1 1.339(9) .
N1 C9 1.363(9) .
N2 C10 1.334(9) .
N2 C18 1.370(9) .
N3 C19 1.319(8) .
N3 C27 1.376(8) .
C1 C2 1.398(11) .
C2 C3 1.320(14) .
C3 C4 1.425(12) .
C4 C5 1.409(12) .
C4 C9 1.418(9) .
C5 C6 1.330(13) .
C6 C7 1.424(11) .
C7 C8 1.352(10) .
C8 C9 1.425(9) .
C10 C11 1.389(12) .
C11 C12 1.344(13) .
C12 C13 1.414(12) .
C13 C14 1.413(13) .
C13 C18 1.420(10) .
C14 C15 1.353(14) .
C15 C16 1.393(12) .
C16 C17 1.392(10) .
C17 C18 1.442(10) .
C19 C20 1.397(10) .
C20 C21 1.366(12) .
C21 C22 1.400(12) .
C22 C27 1.413(10) .
C22 C23 1.416(11) .
C23 C24 1.354(14) .
C24 C25 1.409(12) .
C25 C26 1.368(9) .
C26 C27 1.422(9) .
C101 F2 1.303(8) .
C101 F1A 1.303(8) .
C101 F3 1.307(8) .
C101 F2A 1.320(8) .
C101 F1 1.324(8) .
C101 F3A 1.330(8) .
C101 C102 1.524(9) .
C102 C103 1.358(9) .
C103 C104 1.386(9) .
C104 C105 1.516(10) .
C105 F5A 1.303(9) .
C105 F6 1.305(9) .
C105 F4A 1.308(9) .
C105 F5 1.308(9) .
C105 F6A 1.313(9) .
C105 F4 1.325(9) .
C106 F8A 1.297(9) .
C106 F9A 1.300(9) .
C106 F8 1.310(8) .
C106 F7 1.310(9) .
C106 F7A 1.335(9) .
C106 F9 1.340(9) .
C106 C107 1.524(11) .
C107 C108 1.383(12) .
C108 C109 1.386(12) .
C109 C110 1.515(13) .
C110 F11A 1.284(9) .
C110 F10 1.302(9) .
C110 F10A 1.312(9) .
C110 F12 1.321(9) .
C110 F12A 1.356(9) .
C110 F11 1.368(9) .
